data_4512349
loop_
_publ_author_name
'Shi, Chao'
'Wei, Bin'
'Zhang, Wen'

_publ_section_title
;
 Toward Understanding the Origin of Structural Phase Transition in
 Guanidinium Pyridinium 1,5-Naphthalenedisulfonate
;
_journal_issue 12
_journal_name_full 'Crystal Growth &amp; Design'
_journal_page_first 6570
_journal_paper_doi 10.1021/cg5014895
_journal_volume 14
_journal_year 2014
_chemical_formula_moiety 'C10 H6 O6 S2, C5 H6 N, C H6 N3'
_chemical_formula_sum 'C16 H18 N4 O6 S2'
_chemical_formula_weight 426.48
_chemical_name_systematic
; 
 ? 
;
_space_group_IT_number 2
_symmetry_cell_setting triclinic
_symmetry_space_group_name_Hall '-P 1'
_symmetry_space_group_name_H-M 'P -1'
_atom_sites_solution_hydrogens geom
_atom_sites_solution_primary direct
_atom_sites_solution_secondary difmap
_audit_creation_method SHELXL-97
_cell_angle_alpha 92.283(6)
_cell_angle_beta 101.589(9)
_cell_angle_gamma 90.378(8)
_cell_formula_units_Z 2
_cell_length_a 8.042(4)
_cell_length_b 8.179(4)
_cell_length_c 14.106(8)
_cell_measurement_reflns_used 2365
_cell_measurement_temperature 223(2)
_cell_measurement_theta_max 27.5010
_cell_measurement_theta_min 2.4925
_cell_volume 908.1(8)
_computing_cell_refinement 'CrystalClear (Rigaku Inc., 2008)'
_computing_data_collection 'CrystalClear (Rigaku Inc., 2008)'
_computing_data_reduction 'CrystalClear (Rigaku Inc., 2008)'
_computing_molecular_graphics 'DIAMOND (Brandenburg & Putz, 2005)'
_computing_publication_material 'SHELXL-97 (Sheldrick, 2008)'
_computing_structure_refinement 'SHELXL-97 (Sheldrick, 1997)'
_computing_structure_solution 'SHELXS-97 (Sheldrick, 1990)'
_diffrn_ambient_temperature 223(2)
_diffrn_measured_fraction_theta_full 0.985
_diffrn_measured_fraction_theta_max 0.985
_diffrn_measurement_device_type 'Rigaku, SCXmini'
_diffrn_measurement_method '\w scans'
_diffrn_radiation_monochromator graphite
_diffrn_radiation_source 'fine-focus sealed tube'
_diffrn_radiation_type MoK\a
_diffrn_radiation_wavelength 0.71073
_diffrn_reflns_av_R_equivalents 0.0416
_diffrn_reflns_av_sigmaI/netI 0.0695
_diffrn_reflns_limit_h_max 10
_diffrn_reflns_limit_h_min -10
_diffrn_reflns_limit_k_max 10
_diffrn_reflns_limit_k_min -10
_diffrn_reflns_limit_l_max 18
_diffrn_reflns_limit_l_min -18
_diffrn_reflns_number 9929
_diffrn_reflns_theta_full 27.46
_diffrn_reflns_theta_max 27.46
_diffrn_reflns_theta_min 2.49
_diffrn_standards_decay_% 0
_diffrn_standards_interval_count 180
_diffrn_standards_interval_time 9
_diffrn_standards_number 3
_exptl_absorpt_coefficient_mu 0.338
_exptl_absorpt_correction_T_max 0.910
_exptl_absorpt_correction_T_min 0.891
_exptl_absorpt_correction_type multi-scan
_exptl_absorpt_process_details 'CrystalClear (Rigaku Inc., 2008)'
_exptl_crystal_colour colourless
_exptl_crystal_density_diffrn 1.560
_exptl_crystal_density_method 'not measured'
_exptl_crystal_description block
_exptl_crystal_F_000 444
_exptl_crystal_size_max 0.34
_exptl_crystal_size_mid 0.30
_exptl_crystal_size_min 0.28
_refine_diff_density_max 0.339
_refine_diff_density_min -0.377
_refine_diff_density_rms 0.059
_refine_ls_extinction_method none
_refine_ls_goodness_of_fit_ref 0.915
_refine_ls_hydrogen_treatment mixed
_refine_ls_matrix_type full
_refine_ls_number_parameters 253
_refine_ls_number_reflns 4100
_refine_ls_number_restraints 0
_refine_ls_restrained_S_all 0.915
_refine_ls_R_factor_all 0.0608
_refine_ls_R_factor_gt 0.0424
_refine_ls_shift/su_max 0.001
_refine_ls_shift/su_mean 0.000
_refine_ls_structure_factor_coef Fsqd
_refine_ls_weighting_details 'calc w=1/[\s^2^(Fo^2^)+(0.0548P)^2^+0.0000P] where P=(Fo^2^+2Fc^2^)/3'
_refine_ls_weighting_scheme calc
_refine_ls_wR_factor_gt 0.0999
_refine_ls_wR_factor_ref 0.1080
_reflns_number_gt 2844
_reflns_number_total 4162
_reflns_threshold_expression >2sigma(I)
_cod_data_source_file cg5014895_si_003.cif
_cod_data_source_block 14-223K
_cod_depositor_comments
;
The following automatic conversions were performed:

'_exptl_absorpt_correction_type' value 'Multi-scan' changed to
'multi-scan' according to
/home/saulius/struct/COD-crude-data--automatic-downloads/rss-feeds/ACS/lib/dictionaries/cif_core.dic
dictionary named 'cif_core.dic' version 2.4.2 from 2011-04-26.

Automatic conversion script
Id: cif_fix_values 2935 2014-11-11 08:27:57Z andrius 

 Adding full bibliography for 4512336--4512373.cif.
;
_cod_original_sg_symbol_H-M 'P -1 '
_cod_database_code 4512349

loop_
_symmetry_equiv_pos_as_xyz
'x, y, z'
'-x, -y, -z'

loop_
_atom_site_label
_atom_site_type_symbol
_atom_site_fract_x
_atom_site_fract_y
_atom_site_fract_z
_atom_site_U_iso_or_equiv
_atom_site_adp_type
_atom_site_occupancy
_atom_site_symmetry_multiplicity
_atom_site_calc_flag
_atom_site_refinement_flags
C1 C 0.7843(4) 0.3069(3) 0.7384(2) 0.0550(8) Uani 1 1 d .
H1A H 0.7183 0.3999 0.7378 0.066 Uiso 1 1 calc R
C2 C 0.8352(4) 0.2300(4) 0.8204(2) 0.0589(8) Uani 1 1 d .
H2A H 0.8069 0.2704 0.8776 0.071 Uiso 1 1 calc R
C3 C 0.9296(4) 0.0908(4) 0.8201(2) 0.0585(8) Uani 1 1 d .
H3A H 0.9679 0.0367 0.8770 0.070 Uiso 1 1 calc R
C4 C 0.9663(3) 0.0331(3) 0.7340(2) 0.0520(7) Uani 1 1 d .
H4A H 1.0272 -0.0628 0.7318 0.062 Uiso 1 1 calc R
C5 C 0.9153(3) 0.1139(3) 0.65446(17) 0.0361(6) Uani 1 1 d .
H5A H 0.9408 0.0742 0.5964 0.043 Uiso 1 1 calc R
C6 C 0.6120(3) 0.7984(2) 0.51986(14) 0.0246(5) Uani 1 1 d .
C7 C 0.5096(3) 0.7196(3) 0.57068(16) 0.0303(5) Uani 1 1 d .
H7A H 0.5355 0.6142 0.5907 0.036 Uiso 1 1 calc R
C8 C 0.6343(3) 1.2033(3) 0.40712(16) 0.0339(5) Uani 1 1 d .
H8A H 0.7039 1.2592 0.3737 0.041 Uiso 1 1 calc R
C9 C 0.6731(3) 1.0483(3) 0.43386(15) 0.0281(5) Uani 1 1 d .
H9A H 0.7671 0.9985 0.4167 0.034 Uiso 1 1 calc R
C10 C 0.5731(2) 0.9609(2) 0.48743(14) 0.0225(4) Uani 1 1 d .
C11 C 0.5917(3) 0.8735(2) 0.90963(15) 0.0249(5) Uani 1 1 d .
C12 C 0.5259(3) 0.9476(3) 0.82580(16) 0.0307(5) Uani 1 1 d .
H12A H 0.5526 0.9091 0.7679 0.037 Uiso 1 1 calc R
C13 C 0.4173(3) 1.0824(3) 0.82618(16) 0.0325(5) Uani 1 1 d .
H13A H 0.3720 1.1314 0.7685 0.039 Uiso 1 1 calc R
C14 C 0.6212(3) 0.8593(3) 1.08929(16) 0.0292(5) Uani 1 1 d .
H14A H 0.6926 0.7702 1.0900 0.035 Uiso 1 1 calc R
C15 C 0.5549(2) 0.9312(2) 1.00027(15) 0.0238(5) Uani 1 1 d .
C16 C 0.1905(3) 0.5770(2) 0.81036(15) 0.0264(5) Uani 1 1 d .
N1 N 0.8289(3) 0.2494(3) 0.65593(18) 0.0574(6) Uani 1 1 d .
H1B H 0.8004 0.3023 0.6038 0.069 Uiso 1 1 calc R
N2 N 0.1893(2) 0.6243(2) 0.90166(13) 0.0371(5) Uani 1 1 d .
H2B H 0.2768 0.6090 0.9465 0.045 Uiso 1 1 calc R
H2C H 0.1010 0.6702 0.9158 0.045 Uiso 1 1 calc R
N3 N 0.3255(2) 0.5067(2) 0.78836(13) 0.0329(4) Uani 1 1 d .
H3B H 0.3272 0.4791 0.7291 0.039 Uiso 1 1 calc R
H3C H 0.4120 0.4884 0.8333 0.039 Uiso 1 1 calc R
N4 N 0.0571(2) 0.6055(2) 0.74165(13) 0.0374(5) Uani 1 1 d .
H4B H 0.0582 0.5781 0.6823 0.045 Uiso 1 1 calc R
H4C H -0.0308 0.6514 0.7563 0.045 Uiso 1 1 calc R
O1 O 0.7648(2) 0.6659(2) 0.39112(11) 0.0425(4) Uani 1 1 d .
O2 O 0.93890(19) 0.8049(2) 0.53076(12) 0.0430(4) Uani 1 1 d .
O3 O 0.8047(2) 0.54628(19) 0.54877(12) 0.0449(5) Uani 1 1 d .
O4 O 0.88720(18) 0.74121(19) 0.96735(11) 0.0365(4) Uani 1 1 d .
O5 O 0.7408(2) 0.68438(18) 0.80192(11) 0.0348(4) Uani 1 1 d .
O6 O 0.63816(19) 0.56239(17) 0.93348(11) 0.0324(4) Uani 1 1 d .
S1 S 0.79463(7) 0.69451(7) 0.49580(4) 0.02922(16) Uani 1 1 d .
S2 S 0.72586(7) 0.70251(7) 0.90278(4) 0.02760(15) Uani 1 1 d .

loop_
_atom_site_aniso_label
_atom_site_aniso_U_11
_atom_site_aniso_U_22
_atom_site_aniso_U_33
_atom_site_aniso_U_23
_atom_site_aniso_U_13
_atom_site_aniso_U_12
C1 0.0553(18) 0.0426(16) 0.064(2) -0.0188(14) 0.0076(16) 0.0077(13)
C2 0.064(2) 0.077(2) 0.0381(17) -0.0203(15) 0.0206(15) -0.0105(17)
C3 0.064(2) 0.066(2) 0.0416(17) 0.0193(15) -0.0023(15) -0.0227(16)
C4 0.0380(15) 0.0380(15) 0.075(2) -0.0092(14) 0.0021(14) 0.0043(12)
C5 0.0274(12) 0.0528(16) 0.0277(13) -0.0078(11) 0.0060(10) 0.0097(11)
C6 0.0229(11) 0.0266(11) 0.0219(11) -0.0024(9) -0.0009(9) 0.0020(8)
C7 0.0327(12) 0.0264(12) 0.0311(12) 0.0053(9) 0.0041(10) 0.0022(9)
C8 0.0311(13) 0.0372(14) 0.0360(14) 0.0064(10) 0.0121(10) -0.0050(10)
C9 0.0228(11) 0.0343(13) 0.0282(12) 0.0013(9) 0.0070(9) 0.0021(9)
C10 0.0199(10) 0.0262(11) 0.0198(10) -0.0018(8) 0.0005(8) 0.0003(8)
C11 0.0238(11) 0.0244(11) 0.0264(11) -0.0023(9) 0.0052(9) 0.0019(9)
C12 0.0342(13) 0.0332(12) 0.0255(12) -0.0030(9) 0.0081(10) 0.0049(10)
C13 0.0375(13) 0.0340(13) 0.0255(12) 0.0043(10) 0.0038(10) 0.0085(10)
C14 0.0322(12) 0.0258(11) 0.0293(12) 0.0022(9) 0.0045(10) 0.0084(9)
C15 0.0234(11) 0.0220(11) 0.0254(11) -0.0006(8) 0.0035(9) -0.0002(8)
C16 0.0264(11) 0.0267(12) 0.0255(12) 0.0019(9) 0.0038(9) -0.0021(9)
N1 0.0575(15) 0.0619(16) 0.0506(15) 0.0123(12) 0.0041(12) -0.0054(13)
N2 0.0320(11) 0.0507(13) 0.0259(10) -0.0031(9) -0.0003(9) 0.0126(9)
N3 0.0303(10) 0.0380(11) 0.0292(10) -0.0042(8) 0.0040(8) 0.0038(8)
N4 0.0297(10) 0.0558(13) 0.0251(10) 0.0045(9) 0.0011(8) 0.0030(9)
O1 0.0496(11) 0.0510(10) 0.0250(9) -0.0115(7) 0.0053(8) 0.0114(8)
O2 0.0206(8) 0.0515(11) 0.0527(11) -0.0168(8) 0.0013(8) 0.0036(7)
O3 0.0516(11) 0.0375(10) 0.0455(11) 0.0084(8) 0.0075(9) 0.0207(8)
O4 0.0226(8) 0.0478(10) 0.0363(9) -0.0097(8) 0.0012(7) 0.0048(7)
O5 0.0403(9) 0.0369(9) 0.0279(9) -0.0046(7) 0.0094(7) 0.0110(7)
O6 0.0335(9) 0.0274(8) 0.0351(9) 0.0021(7) 0.0035(7) 0.0038(7)
S1 0.0280(3) 0.0314(3) 0.0261(3) -0.0055(2) 0.0012(2) 0.0082(2)
S2 0.0265(3) 0.0284(3) 0.0269(3) -0.0041(2) 0.0037(2) 0.0057(2)

loop_
_atom_type_symbol
_atom_type_description
_atom_type_scat_dispersion_real
_atom_type_scat_dispersion_imag
_atom_type_scat_source
C C 0.0033 0.0016 'International Tables Vol C Tables 4.2.6.8 and 6.1.1.4'
H H 0.0000 0.0000 'International Tables Vol C Tables 4.2.6.8 and 6.1.1.4'
N N 0.0061 0.0033 'International Tables Vol C Tables 4.2.6.8 and 6.1.1.4'
O O 0.0106 0.0060 'International Tables Vol C Tables 4.2.6.8 and 6.1.1.4'
S S 0.1246 0.1234 'International Tables Vol C Tables 4.2.6.8 and 6.1.1.4'

loop_
_geom_angle_atom_site_label_1
_geom_angle_atom_site_label_2
_geom_angle_atom_site_label_3
_geom_angle
_geom_angle_site_symmetry_1
_geom_angle_site_symmetry_3
C2 C1 N1 119.9(3) . .
C2 C1 H1A 120.1 . .
N1 C1 H1A 120.1 . .
C1 C2 C3 119.6(3) . .
C1 C2 H2A 120.2 . .
C3 C2 H2A 120.2 . .
C4 C3 C2 118.6(3) . .
C4 C3 H3A 120.7 . .
C2 C3 H3A 120.7 . .
C5 C4 C3 119.9(3) . .
C5 C4 H4A 120.0 . .
C3 C4 H4A 120.0 . .
N1 C5 C4 121.1(2) . .
N1 C5 H5A 119.5 . .
C4 C5 H5A 119.5 . .
C7 C6 C10 120.54(19) . .
C7 C6 S1 118.19(16) . .
C10 C6 S1 121.27(16) . .
C6 C7 C8 120.6(2) . 2_676
C6 C7 H7A 119.7 . .
C8 C7 H7A 119.7 2_676 .
C9 C8 C7 120.9(2) . 2_676
C9 C8 H8A 119.6 . .
C7 C8 H8A 119.6 2_676 .
C8 C9 C10 121.2(2) . .
C8 C9 H9A 119.4 . .
C10 C9 H9A 119.4 . .
C9 C10 C6 123.23(19) . .
C9 C10 C10 118.7(2) . 2_676
C6 C10 C10 118.1(2) . 2_676
C12 C11 C15 121.15(19) . .
C12 C11 S2 117.76(16) . .
C15 C11 S2 121.09(15) . .
C11 C12 C13 120.5(2) . .
C11 C12 H12A 119.7 . .
C13 C12 H12A 119.7 . .
C14 C13 C12 120.2(2) 2_677 .
C14 C13 H13A 119.9 2_677 .
C12 C13 H13A 119.9 . .
C13 C14 C15 121.4(2) 2_677 .
C13 C14 H14A 119.3 2_677 .
C15 C14 H14A 119.3 . .
C14 C15 C11 123.27(19) . .
C14 C15 C15 119.0(2) . 2_677
C11 C15 C15 117.8(2) . 2_677
N3 C16 N4 120.3(2) . .
N3 C16 N2 120.2(2) . .
N4 C16 N2 119.5(2) . .
C5 N1 C1 120.8(2) . .
C5 N1 H1B 119.6 . .
C1 N1 H1B 119.6 . .
C16 N2 H2B 120.0 . .
C16 N2 H2C 120.0 . .
H2B N2 H2C 120.0 . .
C16 N3 H3B 120.0 . .
C16 N3 H3C 120.0 . .
H3B N3 H3C 120.0 . .
C16 N4 H4B 120.0 . .
C16 N4 H4C 120.0 . .
H4B N4 H4C 120.0 . .
O3 S1 O1 113.68(10) . .
O3 S1 O2 112.60(11) . .
O1 S1 O2 111.82(11) . .
O3 S1 C6 105.80(10) . .
O1 S1 C6 105.95(10) . .
O2 S1 C6 106.27(10) . .
O4 S2 O5 112.67(10) . .
O4 S2 O6 112.64(10) . .
O5 S2 O6 112.19(9) . .
O4 S2 C11 107.02(10) . .
O5 S2 C11 105.84(9) . .
O6 S2 C11 105.85(10) . .

loop_
_geom_bond_atom_site_label_1
_geom_bond_atom_site_label_2
_geom_bond_distance
_geom_bond_site_symmetry_2
C1 C2 1.331(4) .
C1 N1 1.353(3) .
C1 H1A 0.9300 .
C2 C3 1.374(4) .
C2 H2A 0.9300 .
C3 C4 1.372(4) .
C3 H3A 0.9300 .
C4 C5 1.320(3) .
C4 H4A 0.9300 .
C5 N1 1.314(3) .
C5 H5A 0.9300 .
C6 C7 1.369(3) .
C6 C10 1.438(3) .
C6 S1 1.786(2) .
C7 C8 1.405(3) 2_676
C7 H7A 0.9300 .
C8 C9 1.358(3) .
C8 C7 1.405(3) 2_676
C8 H8A 0.9300 .
C9 C10 1.418(3) .
C9 H9A 0.9300 .
C10 C10 1.441(4) 2_676
C11 C12 1.362(3) .
C11 C15 1.432(3) .
C11 S2 1.783(2) .
C12 C13 1.411(3) .
C12 H12A 0.9300 .
C13 C14 1.360(3) 2_677
C13 H13A 0.9300 .
C14 C13 1.360(3) 2_677
C14 C15 1.415(3) .
C14 H14A 0.9300 .
C15 C15 1.434(4) 2_677
C16 N3 1.318(3) .
C16 N4 1.322(3) .
C16 N2 1.332(3) .
N1 H1B 0.8600 .
N2 H2B 0.8600 .
N2 H2C 0.8600 .
N3 H3B 0.8600 .
N3 H3C 0.8600 .
N4 H4B 0.8600 .
N4 H4C 0.8600 .
O1 S1 1.4568(17) .
O2 S1 1.4578(17) .
O3 S1 1.4435(17) .
O4 S2 1.4527(16) .
O5 S2 1.4535(17) .
O6 S2 1.4663(16) .

loop_
_geom_hbond_atom_site_label_D
_geom_hbond_atom_site_label_H
_geom_hbond_atom_site_label_A
_geom_hbond_distance_DH
_geom_hbond_distance_HA
_geom_hbond_distance_DA
_geom_hbond_angle_DHA
_geom_hbond_site_symmetry_A
N1 H1B O3 0.86 2.17 2.898(3) 141.9 .
N3 H3C O6 0.86 2.13 2.926(3) 152.8 .
N2 H2B O6 0.86 2.24 2.946(3) 138.8 2_667
N2 H2C O4 0.86 2.07 2.922(3) 168.5 1_455
N2 H2C S2 0.86 3.00 3.789(3) 153.5 1_455
N3 H3B O1 0.86 2.04 2.809(3) 148.9 2_666
N4 H4B O3 0.86 2.49 3.069(3) 125.7 1_455
N4 H4C O5 0.86 2.08 2.908(3) 161.3 1_455
